data_4107890
loop_
_publ_author_name
'Eric R. Abbey'
'Lev N. Zakharov'
'Shih-Yuan Liu'

_publ_section_title
;
 Crystal Clear Structural Evidence for Electron Delocalization in
 1,2-Dihydro-1,2-azaborines
;
_journal_name_full 'Journal of the American Chemical Society'
_journal_page_first 7250
_journal_page_last 7252
_journal_paper_doi 10.1021/ja8024966
_journal_volume 130
_journal_year 2008
_chemical_formula_sum 'C20 H25 B N2'
_chemical_formula_weight 304.23
_chemical_name_systematic
; 
 ? 
;
_space_group_IT_number 14
_symmetry_cell_setting monoclinic
_symmetry_space_group_name_Hall '-P 2ybc'
_symmetry_space_group_name_H-M 'P 1 21/c 1'
_atom_sites_solution_hydrogens geom
_atom_sites_solution_primary direct
_atom_sites_solution_secondary difmap
_audit_creation_method SHELXLTL
_cell_angle_alpha 90.00
_cell_angle_beta 113.4510(10)
_cell_angle_gamma 90.00
_cell_formula_units_Z 8
_cell_length_a 17.7457(13)
_cell_length_b 11.4680(8)
_cell_length_c 18.6032(14)
_cell_measurement_reflns_used 7518
_cell_measurement_temperature 173(2)
_cell_measurement_theta_max 26.99
_cell_measurement_theta_min 2.17
_cell_volume 3473.2(4)
_computing_cell_refinement 'Bruker SMART'
_computing_data_collection 'Bruker SMART'
_computing_data_reduction 'Bruker SAINT'
_computing_molecular_graphics 'Bruker SHELXTL'
_computing_publication_material 'Bruker SHELXTL'
_computing_structure_refinement 'Bruker SHELXTL'
_computing_structure_solution 'Bruker SHELXTL'
_diffrn_ambient_temperature 173(2)
_diffrn_measured_fraction_theta_full 0.998
_diffrn_measured_fraction_theta_max 0.998
_diffrn_measurement_device_type 'CCD area detector Bruker Smart Apex'
_diffrn_measurement_method 'phi and omega scans'
_diffrn_radiation_monochromator graphite
_diffrn_radiation_source 'fine-focus sealed tube'
_diffrn_radiation_type MoK\a
_diffrn_radiation_wavelength 0.71073
_diffrn_reflns_av_R_equivalents 0.0296
_diffrn_reflns_av_sigmaI/netI 0.0274
_diffrn_reflns_limit_h_max 22
_diffrn_reflns_limit_h_min -22
_diffrn_reflns_limit_k_max 14
_diffrn_reflns_limit_k_min -14
_diffrn_reflns_limit_l_max 23
_diffrn_reflns_limit_l_min -23
_diffrn_reflns_number 31574
_diffrn_reflns_theta_full 26.99
_diffrn_reflns_theta_max 26.99
_diffrn_reflns_theta_min 2.14
_exptl_absorpt_coefficient_mu 0.067
_exptl_absorpt_correction_T_max 0.9821
_exptl_absorpt_correction_T_min 0.9724
_exptl_absorpt_correction_type multi-scan
_exptl_absorpt_process_details SADABS
_exptl_crystal_colour colorless
_exptl_crystal_density_diffrn 1.164
_exptl_crystal_description block
_exptl_crystal_F_000 1312
_exptl_crystal_size_max 0.42
_exptl_crystal_size_mid 0.38
_exptl_crystal_size_min 0.27
_refine_diff_density_max 0.249
_refine_diff_density_min -0.219
_refine_diff_density_rms 0.036
_refine_ls_extinction_method none
_refine_ls_goodness_of_fit_ref 1.061
_refine_ls_hydrogen_treatment refall
_refine_ls_matrix_type full
_refine_ls_number_parameters 615
_refine_ls_number_reflns 7554
_refine_ls_number_restraints 0
_refine_ls_restrained_S_all 1.061
_refine_ls_R_factor_all 0.0559
_refine_ls_R_factor_gt 0.0452
_refine_ls_shift/su_max 0.000
_refine_ls_shift/su_mean 0.000
_refine_ls_structure_factor_coef Fsqd
_refine_ls_weighting_details 'calc w=1/[\s^2^(Fo^2^)+(0.0493P)^2^+0.7678P] where P=(Fo^2^+2Fc^2^)/3'
_refine_ls_weighting_scheme calc
_refine_ls_wR_factor_gt 0.1058
_refine_ls_wR_factor_ref 0.1146
_reflns_number_gt 6292
_reflns_number_total 7554
_reflns_threshold_expression >2sigma(I)
_cod_data_source_file ja8024966-file006.cif
_cod_data_source_block liu14
_cod_database_code 4107890

loop_
_symmetry_equiv_pos_as_xyz
'x, y, z'
'-x, y+1/2, -z+1/2'
'-x, -y, -z'
'x, -y-1/2, z-1/2'

loop_
_atom_site_label
_atom_site_type_symbol
_atom_site_fract_x
_atom_site_fract_y
_atom_site_fract_z
_atom_site_U_iso_or_equiv
_atom_site_adp_type
_atom_site_occupancy
_atom_site_symmetry_multiplicity
_atom_site_calc_flag
N1 N 0.49364(6) 0.08477(9) 0.12502(6) 0.0251(2) Uani 1 1 d
N2 N 0.43208(6) 0.27843(9) 0.14101(6) 0.0250(2) Uani 1 1 d
N3 N 0.03760(6) 0.11967(9) 0.38596(6) 0.0253(2) Uani 1 1 d
N4 N 0.09155(7) -0.07030(9) 0.35412(6) 0.0269(2) Uani 1 1 d
B1 B 0.50017(9) 0.20595(13) 0.13818(8) 0.0250(3) Uani 1 1 d
B2 B 0.03281(9) -0.00177(13) 0.37525(9) 0.0259(3) Uani 1 1 d
C1 C 0.56863(9) 0.01253(12) 0.15223(9) 0.0326(3) Uani 1 1 d
C2 C 0.64642(10) 0.07595(15) 0.19345(12) 0.0525(5) Uani 1 1 d
C3 C 0.65539(10) 0.18992(15) 0.19456(11) 0.0506(5) Uani 1 1 d
C4 C 0.58487(9) 0.26925(13) 0.15558(10) 0.0370(3) Uani 1 1 d
C5 C 0.41565(8) 0.01443(11) 0.08851(8) 0.0293(3) Uani 1 1 d
C6 C 0.34873(9) 0.08924(13) 0.02817(10) 0.0370(3) Uani 1 1 d
C7 C 0.38803(11) -0.03265(14) 0.15140(10) 0.0376(3) Uani 1 1 d
C8 C 0.42840(11) -0.09139(13) 0.04377(10) 0.0379(3) Uani 1 1 d
C9 C 0.39968(8) 0.25239(10) 0.19787(7) 0.0246(3) Uani 1 1 d
C10 C 0.45115(8) 0.20611(11) 0.27012(8) 0.0271(3) Uani 1 1 d
C11 C 0.42052(9) 0.17579(12) 0.32547(8) 0.0326(3) Uani 1 1 d
C12 C 0.33866(10) 0.19426(13) 0.31065(9) 0.0375(3) Uani 1 1 d
C13 C 0.28711(9) 0.24137(13) 0.23928(9) 0.0368(3) Uani 1 1 d
C14 C 0.31676(8) 0.26955(12) 0.18289(8) 0.0300(3) Uani 1 1 d
C15 C 0.41024(8) 0.38511(10) 0.09948(7) 0.0239(3) Uani 1 1 d
C16 C 0.41676(8) 0.39583(11) 0.02744(8) 0.0267(3) Uani 1 1 d
C17 C 0.39371(9) 0.49825(11) -0.01565(8) 0.0300(3) Uani 1 1 d
C18 C 0.36263(9) 0.59131(11) 0.01129(8) 0.0314(3) Uani 1 1 d
C19 C 0.35724(9) 0.58218(12) 0.08344(8) 0.0319(3) Uani 1 1 d
C20 C 0.38159(8) 0.48119(11) 0.12760(8) 0.0292(3) Uani 1 1 d
C21 C -0.03724(8) 0.18439(12) 0.37806(9) 0.0308(3) Uani 1 1 d
C22 C -0.11518(9) 0.11677(13) 0.34154(9) 0.0364(3) Uani 1 1 d
C23 C -0.11898(9) 0.00202(14) 0.34319(10) 0.0397(4) Uani 1 1 d
C24 C -0.04295(9) -0.06942(13) 0.38074(11) 0.0384(3) Uani 1 1 d
C25 C 0.11158(8) 0.19739(11) 0.40603(8) 0.0306(3) Uani 1 1 d
C26 C 0.19124(9) 0.12845(14) 0.44429(11) 0.0425(4) Uani 1 1 d
C27 C 0.11059(11) 0.26020(14) 0.33318(11) 0.0427(4) Uani 1 1 d
C28 C 0.11167(11) 0.28837(14) 0.46706(11) 0.0417(4) Uani 1 1 d
C29 C 0.10679(8) -0.04318(10) 0.28676(8) 0.0272(3) Uani 1 1 d
C30 C 0.04510(9) 0.00820(12) 0.22201(8) 0.0327(3) Uani 1 1 d
C31 C 0.05950(11) 0.03851(13) 0.15631(9) 0.0421(4) Uani 1 1 d
C32 C 0.13472(12) 0.01587(14) 0.15372(10) 0.0480(4) Uani 1 1 d
C33 C 0.19595(11) -0.03628(14) 0.21727(10) 0.0442(4) Uani 1 1 d
C34 C 0.18311(9) -0.06466(12) 0.28384(9) 0.0342(3) Uani 1 1 d
C35 C 0.12084(8) -0.17658(11) 0.39404(8) 0.0263(3) Uani 1 1 d
C36 C 0.13623(9) -0.18321(12) 0.47355(8) 0.0318(3) Uani 1 1 d
C37 C 0.16043(9) -0.28729(13) 0.51401(9) 0.0374(3) Uani 1 1 d
C38 C 0.17197(10) -0.38550(13) 0.47676(10) 0.0395(4) Uani 1 1 d
C39 C 0.15898(10) -0.37927(12) 0.39848(10) 0.0387(4) Uani 1 1 d
C40 C 0.13276(9) -0.27644(11) 0.35673(9) 0.0324(3) Uani 1 1 d
H1A H 0.5732(10) -0.0288(14) 0.1076(10) 0.045(4) Uiso 1 1 d
H1B H 0.5639(9) -0.0505(14) 0.1877(9) 0.038(4) Uiso 1 1 d
H2 H 0.6944(14) 0.0252(19) 0.2197(13) 0.083(7) Uiso 1 1 d
H3 H 0.7109(13) 0.2229(17) 0.2223(11) 0.071(6) Uiso 1 1 d
H4A H 0.5885(11) 0.2934(16) 0.1053(11) 0.058(5) Uiso 1 1 d
H4B H 0.5912(12) 0.3428(18) 0.1846(12) 0.069(6) Uiso 1 1 d
H6A H 0.3284(11) 0.1492(15) 0.0544(10) 0.051(5) Uiso 1 1 d
H6B H 0.3709(10) 0.1282(14) -0.0082(10) 0.048(5) Uiso 1 1 d
H6C H 0.3030(10) 0.0375(14) -0.0030(9) 0.042(4) Uiso 1 1 d
H7A H 0.4343(11) -0.0752(16) 0.1942(11) 0.052(5) Uiso 1 1 d
H7B H 0.3421(11) -0.0884(15) 0.1263(10) 0.048(5) Uiso 1 1 d
H7C H 0.3687(10) 0.0280(15) 0.1766(9) 0.044(4) Uiso 1 1 d
H8A H 0.3745(12) -0.1298(15) 0.0149(10) 0.053(5) Uiso 1 1 d
H8B H 0.4653(11) -0.1524(15) 0.0798(10) 0.052(5) Uiso 1 1 d
H8C H 0.4518(10) -0.0696(14) 0.0056(10) 0.042(4) Uiso 1 1 d
H10 H 0.5100(9) 0.1942(12) 0.2816(8) 0.027(4) Uiso 1 1 d
H11 H 0.4578(10) 0.1421(13) 0.3744(10) 0.040(4) Uiso 1 1 d
H12 H 0.3167(10) 0.1760(14) 0.3492(10) 0.044(4) Uiso 1 1 d
H13 H 0.2291(10) 0.2536(14) 0.2279(9) 0.042(4) Uiso 1 1 d
H14 H 0.2789(9) 0.3004(13) 0.1310(9) 0.036(4) Uiso 1 1 d
H16 H 0.4367(9) 0.3293(13) 0.0074(9) 0.033(4) Uiso 1 1 d
H17 H 0.3990(9) 0.5027(12) -0.0668(9) 0.030(4) Uiso 1 1 d
H18 H 0.3435(10) 0.6623(14) -0.0209(9) 0.039(4) Uiso 1 1 d
H19 H 0.3369(10) 0.6477(14) 0.1053(9) 0.044(4) Uiso 1 1 d
H20 H 0.3777(8) 0.4771(12) 0.1789(8) 0.026(4) Uiso 1 1 d
H21A H -0.0337(9) 0.2127(13) 0.4300(9) 0.034(4) Uiso 1 1 d
H21B H -0.0413(9) 0.2567(14) 0.3463(9) 0.039(4) Uiso 1 1 d
H22 H -0.1641(11) 0.1640(15) 0.3187(10) 0.049(5) Uiso 1 1 d
H23 H -0.1739(12) -0.0358(16) 0.3186(11) 0.061(5) Uiso 1 1 d
H24A H -0.0333(12) -0.0824(17) 0.4377(12) 0.064(6) Uiso 1 1 d
H24B H -0.0497(12) -0.1473(17) 0.3564(11) 0.064(6) Uiso 1 1 d
H26A H 0.1904(11) 0.0837(16) 0.4911(11) 0.054(5) Uiso 1 1 d
H26B H 0.2007(11) 0.0731(16) 0.4086(11) 0.056(5) Uiso 1 1 d
H26C H 0.2382(11) 0.1845(16) 0.4640(10) 0.056(5) Uiso 1 1 d
H27A H 0.0574(13) 0.3053(17) 0.3053(12) 0.069(6) Uiso 1 1 d
H27B H 0.1187(10) 0.2051(16) 0.2962(10) 0.051(5) Uiso 1 1 d
H27C H 0.1569(12) 0.3182(17) 0.3493(11) 0.061(5) Uiso 1 1 d
H28A H 0.1064(10) 0.2510(15) 0.5140(10) 0.051(5) Uiso 1 1 d
H28B H 0.1641(11) 0.3320(15) 0.4854(10) 0.048(5) Uiso 1 1 d
H28C H 0.0661(11) 0.3464(15) 0.4456(10) 0.049(5) Uiso 1 1 d
H30 H -0.0081(10) 0.0228(13) 0.2241(9) 0.036(4) Uiso 1 1 d
H31 H 0.0137(11) 0.0762(15) 0.1122(10) 0.049(5) Uiso 1 1 d
H32 H 0.1449(11) 0.0352(16) 0.1080(11) 0.061(5) Uiso 1 1 d
H33 H 0.2497(11) -0.0503(15) 0.2171(10) 0.055(5) Uiso 1 1 d
H34 H 0.2275(10) -0.0988(14) 0.3306(9) 0.040(4) Uiso 1 1 d
H36 H 0.1292(10) -0.1135(14) 0.5008(9) 0.042(4) Uiso 1 1 d
H37 H 0.1696(10) -0.2909(15) 0.5704(10) 0.051(5) Uiso 1 1 d
H38 H 0.1890(10) -0.4596(14) 0.5067(9) 0.041(4) Uiso 1 1 d
H39 H 0.1668(10) -0.4466(15) 0.3712(10) 0.051(5) Uiso 1 1 d
H40 H 0.1226(9) -0.2745(13) 0.3012(9) 0.035(4) Uiso 1 1 d

loop_
_atom_site_aniso_label
_atom_site_aniso_U_11
_atom_site_aniso_U_22
_atom_site_aniso_U_33
_atom_site_aniso_U_23
_atom_site_aniso_U_13
_atom_site_aniso_U_12
N1 0.0250(5) 0.0239(5) 0.0270(6) 0.0048(4) 0.0111(5) 0.0026(4)
N2 0.0279(6) 0.0221(5) 0.0266(6) 0.0039(4) 0.0126(5) 0.0014(4)
N3 0.0224(5) 0.0240(5) 0.0288(6) -0.0004(4) 0.0096(5) 0.0028(4)
N4 0.0308(6) 0.0217(5) 0.0299(6) 0.0015(4) 0.0138(5) 0.0030(4)
B1 0.0260(7) 0.0275(7) 0.0214(7) 0.0044(6) 0.0094(6) 0.0007(6)
B2 0.0253(7) 0.0261(7) 0.0250(7) 0.0025(6) 0.0087(6) 0.0034(6)
C1 0.0355(8) 0.0308(7) 0.0336(8) 0.0098(6) 0.0158(7) 0.0102(6)
C2 0.0264(8) 0.0493(10) 0.0743(13) 0.0293(9) 0.0122(8) 0.0087(7)
C3 0.0245(8) 0.0488(10) 0.0669(12) 0.0223(9) 0.0060(8) -0.0037(7)
C4 0.0302(8) 0.0313(7) 0.0500(10) 0.0021(7) 0.0165(7) -0.0025(6)
C5 0.0326(7) 0.0222(6) 0.0332(7) -0.0003(5) 0.0131(6) -0.0036(5)
C6 0.0309(8) 0.0302(7) 0.0419(9) -0.0025(6) 0.0059(7) -0.0042(6)
C7 0.0448(9) 0.0315(8) 0.0425(9) -0.0036(7) 0.0237(8) -0.0109(7)
C8 0.0519(10) 0.0275(7) 0.0354(8) -0.0015(6) 0.0186(8) -0.0002(7)
C9 0.0283(7) 0.0196(6) 0.0268(6) -0.0006(5) 0.0118(6) -0.0018(5)
C10 0.0283(7) 0.0251(6) 0.0276(7) 0.0003(5) 0.0107(6) -0.0010(5)
C11 0.0391(8) 0.0294(7) 0.0278(7) 0.0029(6) 0.0117(7) -0.0027(6)
C12 0.0452(9) 0.0371(8) 0.0389(8) 0.0042(6) 0.0258(7) -0.0035(6)
C13 0.0325(8) 0.0361(8) 0.0480(9) 0.0043(7) 0.0225(7) 0.0012(6)
C14 0.0288(7) 0.0279(7) 0.0324(7) 0.0030(6) 0.0112(6) 0.0010(5)
C15 0.0221(6) 0.0212(6) 0.0257(6) 0.0015(5) 0.0067(5) -0.0020(5)
C16 0.0282(7) 0.0235(6) 0.0282(7) -0.0003(5) 0.0112(6) -0.0014(5)
C17 0.0332(7) 0.0279(7) 0.0278(7) 0.0030(5) 0.0109(6) -0.0039(5)
C18 0.0334(7) 0.0217(6) 0.0325(7) 0.0051(5) 0.0061(6) -0.0015(5)
C19 0.0356(8) 0.0227(6) 0.0349(8) -0.0026(5) 0.0113(6) 0.0007(6)
C20 0.0334(7) 0.0261(6) 0.0270(7) -0.0005(5) 0.0109(6) -0.0005(5)
C21 0.0276(7) 0.0296(7) 0.0349(8) -0.0002(6) 0.0123(6) 0.0075(5)
C22 0.0246(7) 0.0418(8) 0.0395(8) 0.0015(7) 0.0095(6) 0.0066(6)
C23 0.0272(8) 0.0441(9) 0.0463(9) -0.0024(7) 0.0132(7) -0.0030(6)
C24 0.0348(8) 0.0301(8) 0.0541(10) 0.0030(7) 0.0215(8) -0.0005(6)
C25 0.0270(7) 0.0241(6) 0.0399(8) -0.0053(6) 0.0126(6) -0.0020(5)
C26 0.0265(8) 0.0341(8) 0.0584(11) -0.0125(8) 0.0079(7) -0.0014(6)
C27 0.0475(10) 0.0328(8) 0.0545(10) -0.0004(7) 0.0276(9) -0.0082(7)
C28 0.0382(9) 0.0328(8) 0.0519(10) -0.0151(7) 0.0157(8) -0.0038(7)
C29 0.0328(7) 0.0196(6) 0.0302(7) -0.0023(5) 0.0138(6) -0.0017(5)
C30 0.0382(8) 0.0274(7) 0.0321(7) -0.0010(6) 0.0135(7) -0.0006(6)
C31 0.0583(11) 0.0334(8) 0.0329(8) 0.0018(6) 0.0164(8) -0.0013(7)
C32 0.0748(13) 0.0393(8) 0.0438(9) 0.0016(7) 0.0381(10) -0.0048(8)
C33 0.0526(10) 0.0373(8) 0.0569(10) -0.0035(7) 0.0369(9) -0.0037(7)
C34 0.0361(8) 0.0286(7) 0.0417(8) -0.0020(6) 0.0195(7) -0.0012(6)
C35 0.0237(6) 0.0220(6) 0.0330(7) 0.0011(5) 0.0112(6) 0.0012(5)
C36 0.0342(7) 0.0286(7) 0.0345(8) 0.0012(6) 0.0157(6) 0.0058(6)
C37 0.0385(8) 0.0385(8) 0.0376(8) 0.0101(6) 0.0178(7) 0.0097(6)
C38 0.0388(8) 0.0297(7) 0.0527(10) 0.0130(7) 0.0210(8) 0.0094(6)
C39 0.0432(9) 0.0234(7) 0.0521(10) -0.0005(6) 0.0216(8) 0.0052(6)
C40 0.0367(8) 0.0254(7) 0.0353(8) -0.0027(6) 0.0146(7) 0.0014(6)

loop_
_atom_type_symbol
_atom_type_description
_atom_type_scat_dispersion_real
_atom_type_scat_dispersion_imag
_atom_type_scat_source
C C 0.0033 0.0016 'International Tables Vol C Tables 4.2.6.8 and 6.1.1.4'
H H 0.0000 0.0000 'International Tables Vol C Tables 4.2.6.8 and 6.1.1.4'
B B 0.0013 0.0007 'International Tables Vol C Tables 4.2.6.8 and 6.1.1.4'
N N 0.0061 0.0033 'International Tables Vol C Tables 4.2.6.8 and 6.1.1.4'

loop_
_geom_angle_atom_site_label_1
_geom_angle_atom_site_label_2
_geom_angle_atom_site_label_3
_geom_angle
B1 N1 C1 119.60(11)
B1 N1 C5 127.08(11)
C1 N1 C5 113.23(10)
C15 N2 C9 118.89(10)
C15 N2 B1 120.95(10)
C9 N2 B1 118.97(10)
B2 N3 C21 118.87(11)
B2 N3 C25 128.29(11)
C21 N3 C25 112.83(10)
C35 N4 C29 119.58(10)
C35 N4 B2 118.00(10)
C29 N4 B2 121.41(11)
N1 B1 N2 123.16(12)
N1 B1 C4 119.62(12)
N2 B1 C4 117.14(12)
N3 B2 N4 123.75(12)
N3 B2 C24 118.66(12)
N4 B2 C24 117.48(12)
N1 C1 C2 115.51(12)
N1 C1 H1A 110.2(10)
C2 C1 H1A 107.5(9)
N1 C1 H1B 109.2(9)
C2 C1 H1B 108.6(9)
H1A C1 H1B 105.3(12)
C3 C2 C1 125.43(15)
C3 C2 H2 120.3(13)
C1 C2 H2 114.3(13)
C2 C3 C4 121.91(15)
C2 C3 H3 118.6(12)
C4 C3 H3 119.5(12)
C3 C4 B1 111.52(12)
C3 C4 H4A 105.7(10)
B1 C4 H4A 110.2(11)
C3 C4 H4B 111.6(12)
B1 C4 H4B 113.4(11)
H4A C4 H4B 103.9(15)
N1 C5 C6 109.57(10)
N1 C5 C7 111.01(11)
C6 C5 C7 111.47(13)
N1 C5 C8 111.04(11)
C6 C5 C8 106.47(12)
C7 C5 C8 107.17(11)
C5 C6 H6A 110.9(10)
C5 C6 H6B 110.1(10)
H6A C6 H6B 109.8(13)
C5 C6 H6C 108.1(9)
H6A C6 H6C 109.3(13)
H6B C6 H6C 108.6(13)
C5 C7 H7A 111.3(10)
C5 C7 H7B 108.6(10)
H7A C7 H7B 108.4(14)
C5 C7 H7C 113.3(9)
H7A C7 H7C 107.3(13)
H7B C7 H7C 107.8(13)
C5 C8 H8A 108.9(10)
C5 C8 H8B 112.6(10)
H8A C8 H8B 106.4(14)
C5 C8 H8C 112.6(9)
H8A C8 H8C 108.3(14)
H8B C8 H8C 107.8(14)
C10 C9 C14 118.64(12)
C10 C9 N2 119.54(11)
C14 C9 N2 121.80(12)
C11 C10 C9 120.74(13)
C11 C10 H10 119.9(8)
C9 C10 H10 119.4(8)
C12 C11 C10 120.31(14)
C12 C11 H11 121.4(9)
C10 C11 H11 118.3(9)
C11 C12 C13 119.40(13)
C11 C12 H12 121.4(10)
C13 C12 H12 119.2(10)
C14 C13 C12 120.71(14)
C14 C13 H13 119.2(9)
C12 C13 H13 120.1(9)
C13 C14 C9 120.18(13)
C13 C14 H14 120.3(9)
C9 C14 H14 119.5(9)
C16 C15 C20 118.10(11)
C16 C15 N2 119.38(11)
C20 C15 N2 122.52(11)
C17 C16 C15 120.72(12)
C17 C16 H16 120.6(9)
C15 C16 H16 118.7(9)
C18 C17 C16 120.77(13)
C18 C17 H17 120.7(8)
C16 C17 H17 118.5(8)
C17 C18 C19 118.90(12)
C17 C18 H18 120.4(9)
C19 C18 H18 120.7(9)
C20 C19 C18 120.76(13)
C20 C19 H19 118.0(9)
C18 C19 H19 121.2(9)
C19 C20 C15 120.69(12)
C19 C20 H20 119.2(8)
C15 C20 H20 120.0(8)
N3 C21 C22 114.71(11)
N3 C21 H21A 111.1(9)
C22 C21 H21A 107.4(8)
N3 C21 H21B 108.9(9)
C22 C21 H21B 108.9(9)
H21A C21 H21B 105.3(12)
C23 C22 C21 123.68(14)
C23 C22 H22 121.6(10)
C21 C22 H22 114.6(10)
C22 C23 C24 120.89(14)
C22 C23 H23 118.2(11)
C24 C23 H23 120.9(11)
C23 C24 B2 109.38(12)
C23 C24 H24A 108.4(11)
B2 C24 H24A 110.1(11)
C23 C24 H24B 111.0(11)
B2 C24 H24B 111.3(11)
H24A C24 H24B 106.6(15)
N3 C25 C26 111.31(11)
N3 C25 C27 110.97(12)
C26 C25 C27 109.82(13)
N3 C25 C28 109.18(11)
C26 C25 C28 106.13(13)
C27 C25 C28 109.29(13)
C25 C26 H26A 109.5(10)
C25 C26 H26B 113.3(11)
H26A C26 H26B 108.6(14)
C25 C26 H26C 108.7(10)
H26A C26 H26C 107.8(15)
H26B C26 H26C 108.8(14)
C25 C27 H27A 111.8(11)
C25 C27 H27B 111.3(10)
H27A C27 H27B 109.4(15)
C25 C27 H27C 109.1(11)
H27A C27 H27C 107.3(15)
H27B C27 H27C 107.7(14)
C25 C28 H28A 112.1(10)
C25 C28 H28B 108.8(10)
H28A C28 H28B 108.3(14)
C25 C28 H28C 113.2(10)
H28A C28 H28C 106.7(14)
H28B C28 H28C 107.5(13)
C30 C29 C34 118.68(13)
C30 C29 N4 119.71(12)
C34 C29 N4 121.59(13)
C31 C30 C29 120.64(14)
C31 C30 H30 120.8(9)
C29 C30 H30 118.6(9)
C32 C31 C30 120.21(16)
C32 C31 H31 122.5(10)
C30 C31 H31 117.3(10)
C31 C32 C33 119.56(15)
C31 C32 H32 120.8(11)
C33 C32 H32 119.6(11)
C34 C33 C32 120.88(15)
C34 C33 H33 118.4(11)
C32 C33 H33 120.6(11)
C33 C34 C29 120.00(15)
C33 C34 H34 121.4(9)
C29 C34 H34 118.6(9)
C36 C35 C40 118.50(12)
C36 C35 N4 118.65(11)
C40 C35 N4 122.82(12)
C37 C36 C35 120.70(13)
C37 C36 H36 119.8(9)
C35 C36 H36 119.5(9)
C38 C37 C36 120.42(14)
C38 C37 H37 120.0(10)
C36 C37 H37 119.5(10)
C37 C38 C39 119.40(14)
C37 C38 H38 119.2(9)
C39 C38 H38 121.4(9)
C38 C39 C40 120.80(14)
C38 C39 H39 120.9(10)
C40 C39 H39 118.3(10)
C39 C40 C35 120.13(14)
C39 C40 H40 119.5(9)
C35 C40 H40 120.4(9)

loop_
_geom_bond_atom_site_label_1
_geom_bond_atom_site_label_2
_geom_bond_distance
N1 B1 1.4079(18)
N1 C1 1.4755(16)
N1 C5 1.5097(17)
N2 C15 1.4161(15)
N2 C9 1.4224(15)
N2 B1 1.4846(17)
N3 B2 1.4047(18)
N3 C21 1.4767(16)
N3 C25 1.5056(16)
N4 C35 1.4142(16)
N4 C29 1.4178(16)
N4 B2 1.4780(17)
B1 C4 1.582(2)
B2 C24 1.590(2)
C1 C2 1.477(2)
C1 H1A 0.987(17)
C1 H1B 1.004(16)
C2 C3 1.316(2)
C2 H2 0.99(2)
C3 C4 1.482(2)
C3 H3 0.99(2)
C4 H4A 1.002(19)
C4 H4B 0.98(2)
C5 C6 1.531(2)
C5 C7 1.5353(19)
C5 C8 1.5384(19)
C6 H6A 0.990(18)
C6 H6B 1.012(17)
C6 H6C 0.986(17)
C7 H7A 1.013(19)
C7 H7B 0.994(18)
C7 H7C 0.974(17)
C8 H8A 0.994(19)
C8 H8B 1.009(18)
C8 H8C 0.987(16)
C9 C10 1.3947(18)
C9 C14 1.3982(18)
C10 C11 1.3864(18)
C10 H10 0.989(14)
C11 C12 1.383(2)
C11 H11 0.967(16)
C12 C13 1.387(2)
C12 H12 0.966(16)
C13 C14 1.3861(19)
C13 H13 0.974(16)
C14 H14 0.996(16)
C15 C16 1.3957(18)
C15 C20 1.3992(18)
C16 C17 1.3888(18)
C16 H16 0.975(15)
C17 C18 1.3836(19)
C17 H17 0.994(14)
C18 C19 1.387(2)
C18 H18 0.987(16)
C19 C20 1.3859(19)
C19 H19 0.989(16)
C20 H20 0.985(14)
C21 C22 1.493(2)
C21 H21A 0.997(15)
C21 H21B 1.004(16)
C22 C23 1.319(2)
C22 H22 0.967(17)
C23 C24 1.493(2)
C23 H23 0.996(19)
C24 H24A 1.014(19)
C24 H24B 0.987(19)
C25 C26 1.526(2)
C25 C27 1.529(2)
C25 C28 1.5415(19)
C26 H26A 1.016(19)
C26 H26B 0.980(19)
C26 H26C 1.000(19)
C27 H27A 1.02(2)
C27 H27B 0.986(18)
C27 H27C 1.01(2)
C28 H28A 1.009(18)
C28 H28B 0.990(18)
C28 H28C 1.000(18)
C29 C30 1.395(2)
C29 C34 1.3988(19)
C30 C31 1.389(2)
C30 H30 0.974(15)
C31 C32 1.379(2)
C31 H31 0.996(18)
C32 C33 1.383(3)
C32 H32 0.962(18)
C33 C34 1.384(2)
C33 H33 0.968(18)
C34 H34 0.992(16)
C35 C36 1.3953(19)
C35 C40 1.3980(18)
C36 C37 1.3851(19)
C36 H36 0.981(16)
C37 C38 1.380(2)
C37 H37 0.997(17)
C38 C39 1.383(2)
C38 H38 0.995(16)
C39 C40 1.387(2)
C39 H39 0.964(17)
C40 H40 0.975(15)

loop_
_geom_torsion_atom_site_label_1
_geom_torsion_atom_site_label_2
_geom_torsion_atom_site_label_3
_geom_torsion_atom_site_label_4
_geom_torsion
C1 N1 B1 N2 -156.51(12)
C5 N1 B1 N2 19.9(2)
C1 N1 B1 C4 20.00(18)
C5 N1 B1 C4 -163.59(12)
C15 N2 B1 N1 -133.13(13)
C9 N2 B1 N1 59.42(17)
C15 N2 B1 C4 50.27(17)
C9 N2 B1 C4 -117.17(13)
C21 N3 B2 N4 157.76(12)
C25 N3 B2 N4 -22.9(2)
C21 N3 B2 C24 -18.24(19)
C25 N3 B2 C24 161.10(13)
C35 N4 B2 N3 136.26(13)
C29 N4 B2 N3 -55.33(19)
C35 N4 B2 C24 -47.69(17)
C29 N4 B2 C24 120.72(14)
B1 N1 C1 C2 1.00(18)
C5 N1 C1 C2 -175.88(13)
N1 C1 C2 C3 -13.5(3)
C1 C2 C3 C4 2.5(3)
C2 C3 C4 B1 17.8(3)
N1 B1 C4 C3 -29.1(2)
N2 B1 C4 C3 147.67(14)
B1 N1 C5 C6 31.43(17)
C1 N1 C5 C6 -151.97(12)
B1 N1 C5 C7 -92.12(15)
C1 N1 C5 C7 84.48(14)
B1 N1 C5 C8 148.76(13)
C1 N1 C5 C8 -34.64(15)
C15 N2 C9 C10 -136.04(12)
B1 N2 C9 C10 31.66(17)
C15 N2 C9 C14 45.35(17)
B1 N2 C9 C14 -146.95(12)
C14 C9 C10 C11 1.12(19)
N2 C9 C10 C11 -177.54(12)
C9 C10 C11 C12 -1.9(2)
C10 C11 C12 C13 1.2(2)
C11 C12 C13 C14 0.2(2)
C12 C13 C14 C9 -1.0(2)
C10 C9 C14 C13 0.3(2)
N2 C9 C14 C13 178.94(12)
C9 N2 C15 C16 -158.16(12)
B1 N2 C15 C16 34.39(17)
C9 N2 C15 C20 21.45(18)
B1 N2 C15 C20 -146.00(13)
C20 C15 C16 C17 -1.37(19)
N2 C15 C16 C17 178.26(12)
C15 C16 C17 C18 -1.0(2)
C16 C17 C18 C19 2.0(2)
C17 C18 C19 C20 -0.8(2)
C18 C19 C20 C15 -1.6(2)
C16 C15 C20 C19 2.6(2)
N2 C15 C20 C19 -176.97(12)
B2 N3 C21 C22 -13.27(18)
C25 N3 C21 C22 167.28(12)
N3 C21 C22 C23 25.3(2)
C21 C22 C23 C24 -1.9(2)
C22 C23 C24 B2 -28.6(2)
N3 B2 C24 C23 38.88(19)
N4 B2 C24 C23 -137.37(14)
B2 N3 C25 C26 -21.55(19)
C21 N3 C25 C26 157.83(12)
B2 N3 C25 C27 101.09(16)
C21 N3 C25 C27 -79.53(14)
B2 N3 C25 C28 -138.39(14)
C21 N3 C25 C28 40.99(15)
C35 N4 C29 C30 139.07(13)
B2 N4 C29 C30 -29.16(18)
C35 N4 C29 C34 -42.14(18)
B2 N4 C29 C34 149.62(13)
C34 C29 C30 C31 -0.7(2)
N4 C29 C30 C31 178.15(12)
C29 C30 C31 C32 1.3(2)
C30 C31 C32 C33 -0.6(2)
C31 C32 C33 C34 -0.9(2)
C32 C33 C34 C29 1.5(2)
C30 C29 C34 C33 -0.7(2)
N4 C29 C34 C33 -179.54(13)
C29 N4 C35 C36 154.12(12)
B2 N4 C35 C36 -37.25(17)
C29 N4 C35 C40 -27.83(19)
B2 N4 C35 C40 140.81(13)
C40 C35 C36 C37 -1.9(2)
N4 C35 C36 C37 176.26(13)
C35 C36 C37 C38 1.8(2)
C36 C37 C38 C39 -0.2(2)
C37 C38 C39 C40 -1.5(2)
C38 C39 C40 C35 1.4(2)
C36 C35 C40 C39 0.3(2)
N4 C35 C40 C39 -177.79(13)
